data_2010264
loop_
_publ_author_name
'Swaminathan, K.'
'Carroll, Patrick J.'
'Singh, Jai D.'
'Singh, Harkesh B.'

_publ_section_title
;
 Bis(methylethylenedithio)tetrathiafulvalene
;
_journal_issue 12
_journal_name_full 'Acta Crystallographica Section C'
_journal_page_first 1958
_journal_page_last 1960
_journal_paper_doi 10.1107/S0108270194004142
_journal_volume 50
_journal_year 1994
_chemical_formula_moiety 'C12 H12 S8'
_chemical_formula_sum 'C12 H12 S8'
_chemical_formula_weight 412.71
_chemical_name_systematic
;
Bis(methylethylenedithio)tetrathiafulvalene
;
_space_group_IT_number 14
_symmetry_cell_setting monoclinic
_symmetry_space_group_name_Hall '-P 2yn'
_symmetry_space_group_name_H-M 'P 1 21/n 1'
_cell_angle_alpha 90.0
_cell_angle_beta 97.260(10)
_cell_angle_gamma 90.0
_cell_formula_units_Z 4
_cell_length_a 6.5687(7)
_cell_length_b 12.802(2)
_cell_length_c 20.219(2)
_cell_measurement_reflns_used 25
_cell_measurement_temperature 293
_cell_measurement_theta_max 36.20
_cell_measurement_theta_min 15.47
_cell_volume 1686.6(4)
_computing_molecular_graphics 'ORTEP (Johnson, 1976) and PLUTO (Motherwell & Clegg, 1978)'
_computing_publication_material 'SWATAB (Swaminathan, 1989)'
_computing_structure_refinement 'SHELX76 (Sheldrick, 1976)'
_computing_structure_solution 'SHELX86 (Sheldrick, 1985)'
_diffrn_ambient_temperature 293
_diffrn_measurement_device 'Enraf-Nonius CAD-4 diffractometer'
_diffrn_measurement_method \w-2\q
_diffrn_radiation_monochromator graphite
_diffrn_radiation_source xray_tube
_diffrn_radiation_type 'Copper K\a'
_diffrn_radiation_wavelength 1.5418
_diffrn_reflns_av_R_equivalents 0.024
_diffrn_reflns_limit_h_max 8
_diffrn_reflns_limit_h_min 0
_diffrn_reflns_limit_k_max 15
_diffrn_reflns_limit_k_min 0
_diffrn_reflns_limit_l_max 24
_diffrn_reflns_limit_l_min -24
_diffrn_reflns_number 3926
_diffrn_reflns_theta_max 72.0
_diffrn_reflns_theta_min 2.0
_diffrn_standards_decay_% 0
_diffrn_standards_interval_time 60
_diffrn_standards_number 3
_exptl_absorpt_coefficient_mu 9.269
_exptl_absorpt_correction_T_max 1.000
_exptl_absorpt_correction_T_min 0.658
_exptl_absorpt_correction_type 'Empirical, \y-scan'
_exptl_crystal_colour Orange
_exptl_crystal_density_diffrn 1.625
_exptl_crystal_description Needle
_exptl_crystal_F_000 848.0
_exptl_crystal_size_max 0.3
_exptl_crystal_size_mid 0.2
_exptl_crystal_size_min 0.2
_refine_diff_density_max 0.882
_refine_diff_density_min 0.784
_refine_ls_goodness_of_fit_obs 1.5576
_refine_ls_hydrogen_treatment noref
_refine_ls_matrix_type full
_refine_ls_number_parameters 191
_refine_ls_number_reflns 2914
_refine_ls_R_factor_obs 0.0738
_refine_ls_shift/esd_max 0.890
_refine_ls_shift/esd_mean 0.101
_refine_ls_structure_factor_coef F
_refine_ls_weighting_scheme unit
_refine_ls_wR_factor_obs XX
_reflns_number_observed 3291
_reflns_number_total 3782
_reflns_observed_criterion F>=3.0\s(F)
_cod_data_source_file cr1087.cif
_cod_data_source_block new
_cod_depositor_comments
;
The following automatic conversions were performed:

'_refine_ls_matrix_type' value 'Full' changed to 'full' according to
/home/saulius/struct/CIF-dictionaries/cif_core.dic dictionary named
'cif_core.dic' version 2.4.1 from 2010-06-29.

Automatic conversion script
Id: cif_fix_values 1715 2011-07-08 13:25:40Z adriana 
;
_cod_original_cell_volume 1686.65
_cod_original_sg_symbol_H-M 'P 21/n'
_cod_database_code 2010264

loop_
_symmetry_equiv_pos_as_xyz
x,y,z
1/2-x,1/2+y,1/2-z
-x,-y,-z
1/2+x,1/2-y,1/2+z

loop_
_atom_site_aniso_label
_atom_site_aniso_U_11
_atom_site_aniso_U_22
_atom_site_aniso_U_33
_atom_site_aniso_U_12
_atom_site_aniso_U_13
_atom_site_aniso_U_23
_atom_site_aniso_type_symbol
C(1) 0.0501(19) 0.056(2) 0.0394(18) -0.0024(18) 0.0028(17) 0.0032(17) C
C(2) 0.056(2) 0.103(2) 0.060(2) -0.010(2) -0.0017(19) 0.039(2) C
C(3) 0.080(3) 0.221(3) 0.129(3) -0.029(3) -0.006(2) 0.129(2) C
C(4) 0.082(3) 0.337(3) 0.138(3) -0.017(3) -0.002(2) 0.171(3) C
C(5) 0.054(2) 0.103(2) 0.055(2) -0.011(2) -0.0010(19) 0.031(2) C
C(6) 0.0489(19) 0.0436(19) 0.0399(18) -0.0009(17) 0.0049(16) 0.0002(16) C
C(7) 0.068(2) 0.054(2) 0.051(2) 0.0078(19) 0.0075(19) 0.0050(19) C
C(8) 0.115(3) 0.146(3) 0.079(2) -0.006(3) 0.013(2) 0.051(2) C
C(9) 0.104(3) 0.172(3) 0.091(3) -0.026(3) 0.015(2) 0.053(3) C
C(10) 0.066(2) 0.0437(19) 0.057(2) -0.0044(19) 0.0136(19) -0.0004(18) C
S(1) 0.0554(6) 0.0773(9) 0.0538(6) -0.0136(6) -0.0072(6) 0.0250(6) S
S(2) 0.0577(9) 0.2065(19) 0.1217(13) -0.0232(12) -0.0052(9) 0.1131(13) S
S(3) 0.0674(10) 0.2179(19) 0.0874(11) -0.0274(12) -0.0160(9) 0.0929(13) S
S(4) 0.0492(6) 0.0885(10) 0.0574(8) -0.0038(6) -0.0002(6) 0.0284(6) S
S(5) 0.0521(6) 0.0562(6) 0.0479(6) 0.0005(6) 0.0010(5) 0.0103(6) S
S(6) 0.0826(10) 0.0684(9) 0.0930(11) 0.0231(8) 0.0211(9) 0.0305(9) S
S(7) 0.0948(11) 0.0607(9) 0.0845(10) -0.0262(8) 0.0059(9) 0.0104(8) S
S(8) 0.0501(6) 0.0543(6) 0.0513(6) -0.0048(6) 0.0036(5) 0.0056(6) S
C(3M) 0.289(3) 0.116(3) 0.146(3) 0.066(3) 0.107(3) 0.066(3) C
C(4M) 0.187(3) 0.094(3) 0.085(3) 0.051(3) 0.058(3) 0.021(3) C
C(8M) 0.167(3) 0.144(3) 0.118(3) -0.006(3) 0.005(3) -0.003(3) C

loop_
_atom_site_label
_atom_site_fract_x
_atom_site_fract_y
_atom_site_fract_z
_atom_site_U_iso_or_equiv
_atom_site_thermal_displace_type
_atom_site_calc_flag
_atom_site_calc_attached_atom
_atom_site_type_symbol
C(1) 0.4142(6) -0.0128(4) 0.1129(2) 0.049(3) Ueq ? ? C
C(2) 0.2581(8) -0.1314(6) 0.1949(3) 0.074(4) Ueq ? ? C
C(3) 0.1910(12) -0.2521(9) 0.3024(5) 0.145(5) Ueq ? ? C
C(4) 0.3695(13) -0.2348(11) 0.3266(5) 0.187(5) Ueq ? ? C
C(5) 0.4556(8) -0.1260(6) 0.2190(3) 0.071(4) Ueq ? ? C
C(6) 0.4359(6) 0.0664(4) 0.0709(2) 0.044(3) Ueq ? ? C
C(7) 0.3600(9) 0.2327(4) 0.0016(3) 0.058(4) Ueq ? ? C
C(8) 0.4234(13) 0.3627(8) -0.0979(4) 0.113(4) Ueq ? ? C
C(9) 0.6244(13) 0.3819(8) -0.0693(4) 0.122(5) Ueq ? ? C
C(10) 0.5600(8) 0.2385(4) 0.0254(3) 0.055(4) Ueq ? ? C
S(1) 0.1824(2) -0.07850(10) 0.11560(10) 0.0630(10) Ueq ? ? S
S(2) 0.0579(3) -0.1912(2) 0.23010(10) 0.130(3) Ueq ? ? S
S(3) 0.5800(3) -0.1793(2) 0.29270(10) 0.126(2) Ueq ? ? S
S(4) 0.6164(2) -0.06150(10) 0.16890(10) 0.0660(10) Ueq ? ? S
S(5) 0.2344(2) 0.11500(10) 0.01390(10) 0.0530(10) Ueq ? ? S
S(6) 0.2295(3) 0.32920(10) -0.04700(10) 0.080(2) Ueq ? ? S
S(7) 0.7215(3) 0.34240(10) 0.01380(10) 0.080(2) Ueq ? ? S
S(8) 0.6724(2) 0.12750(10) 0.06570(10) 0.0520(10) Ueq ? ? S
C(3M) 0.325(2) -0.3528(13) 0.2715(9) 0.177(5) Ueq ? ? C
C(4M) 0.237(2) -0.1386(15) 0.3540(9) 0.119(5) Ueq ? ? C
C(8M) 0.3435(15) 0.4196(9) -0.1553(5) 0.144(5) Ueq ? ? C
H(3) 0.0780 -0.2350 0.3360 0.050 Uiso ? ? H
H(31) 0.0957 -0.2882 0.3359 0.050 Uiso ? ? H
H(32) 0.1729 -0.2928 0.2555 0.050 Uiso ? ? H
H(3MA) 0.3758 -0.4023 0.3096 0.050 Uiso ? ? H
H(3MB) 0.4189 -0.3254 0.2404 0.050 Uiso ? ? H
H(3MC) 0.1900 -0.3978 0.2386 0.050 Uiso ? ? H
H(4) 0.5165 -0.2751 0.3356 0.050 Uiso ? ? H
H(41) 0.3662 -0.2009 0.3728 0.050 Uiso ? ? H
H(42) 0.4246 -0.3199 0.3354 0.050 Uiso ? ? H
H(4MA) 0.0980 -0.1435 0.3783 0.050 Uiso ? ? H
H(4MB) 0.2846 -0.0589 0.3524 0.050 Uiso ? ? H
H(4MC) 0.1738 -0.1571 0.2982 0.050 Uiso ? ? H
H(8) 0.4708 0.2829 -0.1203 0.050 Uiso ? ? H
H(8MA) 0.1863 0.3999 -0.1748 0.050 Uiso ? ? H
H(8MB) 0.4342 0.4283 -0.1946 0.050 Uiso ? ? H
H(8MC) 0.3255 0.5060 -0.1361 0.050 Uiso ? ? H
H(91) 0.7350 0.3528 -0.1009 0.050 Uiso ? ? H
H(92) 0.6363 0.4679 -0.0690 0.050 Uiso ? ? H

loop_
_atom_type_symbol
_atom_type_scat_source
C 'SHELX76 (Sheldrick, 1976)'
H 'SHELX76 (Sheldrick, 1976)'
S 'SHELX76 (Sheldrick, 1976)'

loop_
_geom_angle_atom_site_label_1
_geom_angle_atom_site_label_2
_geom_angle_atom_site_label_3
_geom_angle
_geom_angle_publ_flag
S(1) C(1) C(6) 123.1(4) yes
S(4) C(1) C(6) 123.1(4) yes
S(4) C(1) S(1) 113.7(3) yes
S(1) C(2) C(5) 117.8(5) yes
S(2) C(2) C(5) 128.5(5) yes
S(2) C(2) S(1) 113.6(3) yes
S(2) C(3) C(4) 126.2(9) yes
C(3M) C(3) C(4) 77.1(9) yes
C(3M) C(3) S(2) 104.4(8) yes
C(4M) C(3) C(4) 62.6(9) yes
C(4M) C(3) S(2) 98.7(8) yes
C(4M) C(3) C(3M) 139.7(8) yes
H(3) C(3) C(4) 113.9(9) no
H(3) C(3) S(2) 96.9(6) no
H(3) C(3) C(3M) 142.7(11) no
H(3) C(3) C(4M) 63.5(7) no
H(31) C(3) C(4) 115.2(9) no
H(31) C(3) S(2) 115.8(6) no
H(31) C(3) C(3M) 105.6(10) no
H(31) C(3) C(4M) 93.0(9) no
H(31) C(3) H(3) 37.1(3) no
H(32) C(3) C(4) 115.5(9) no
H(32) C(3) S(2) 60.1(4) no
H(32) C(3) C(3M) 47.3(7) no
H(32) C(3) C(4M) 153.8(11) no
H(32) C(3) H(3) 129.7(8) no
H(32) C(3) H(31) 109.7(9) no
H(4MC) C(3) C(4) 85.7(9) no
H(4MC) C(3) S(2) 58.5(4) no
H(4MC) C(3) C(3M) 140.0(9) no
H(4MC) C(3) C(4M) 40.7(7) no
H(4MC) C(3) H(3) 77.3(7) no
H(4MC) C(3) H(31) 114.4(8) no
H(4MC) C(3) H(32) 114.8(8) no
S(3) C(4) C(3) 132.1(9) yes
C(3M) C(4) C(3) 63.2(9) yes
C(3M) C(4) S(3) 99.5(7) yes
C(4M) C(4) C(3) 75.7(9) yes
C(4M) C(4) S(3) 107.6(10) yes
C(4M) C(4) C(3M) 138.8(9) yes
H(4) C(4) C(3) 139.4(14) no
H(4) C(4) S(3) 62.2(5) no
H(4) C(4) C(3M) 77.7(9) no
H(4) C(4) C(4M) 142.6(11) no
H(41) C(4) C(3) 107.9(9) no
H(41) C(4) S(3) 106.8(8) no
H(41) C(4) C(3M) 148.8(12) no
H(41) C(4) C(4M) 46.2(8) no
H(41) C(4) H(4) 99.7(7) no
H(42) C(4) C(3) 98.9(11) no
H(42) C(4) S(3) 101.2(6) no
H(42) C(4) C(3M) 49.9(7) no
H(42) C(4) C(4M) 145.5(11) no
H(42) C(4) H(4) 43.4(5) no
H(42) C(4) H(41) 107.4(10) no
S(3) C(5) C(2) 128.6(5) yes
S(4) C(5) C(2) 116.3(5) yes
S(4) C(5) S(3) 115.1(3) yes
S(5) C(6) C(1) 123.5(4) yes
S(8) C(6) C(1) 122.7(4) yes
S(8) C(6) S(5) 113.8(3) yes
S(5) C(7) C(10) 117.0(4) yes
S(6) C(7) C(10) 123.7(4) yes
S(6) C(7) S(5) 119.0(3) yes
S(6) C(8) C(9) 120.7(6) yes
C(8M) C(8) C(9) 118.9(9) yes
C(8M) C(8) S(6) 112.3(7) yes
H(8) C(8) C(9) 91.7(7) no
H(8) C(8) S(6) 104.8(6) no
H(8) C(8) C(8M) 102.7(7) no
S(7) C(9) C(8) 123.0(7) yes
H(91) C(9) C(8) 111.2(8) no
H(91) C(9) S(7) 105.6(6) no
H(92) C(9) C(8) 103.9(8) no
H(92) C(9) S(7) 105.0(6) no
H(92) C(9) H(91) 106.9(8) no
S(7) C(10) C(7) 125.5(4) yes
S(8) C(10) C(7) 117.2(4) yes
S(8) C(10) S(7) 117.1(3) yes
C(2) S(1) C(1) 93.9(3) yes
C(3) S(2) C(2) 102.1(3) yes
H(32) S(2) C(2) 98.1(2) no
H(32) S(2) C(3) 36.7(4) no
H(4MC) S(2) C(2) 85.9(2) no
H(4MC) S(2) C(3) 42.3(4) no
H(4MC) S(2) H(32) 77.20(10) no
C(5) S(3) C(4) 100.6(4) yes
H(4) S(3) C(4) 37.4(4) no
H(4) S(3) C(5) 129.8(2) no
C(5) S(4) C(1) 94.5(3) yes
C(7) S(5) C(6) 93.9(2) yes
C(8) S(6) C(7) 99.2(4) yes
C(10) S(7) C(9) 101.0(4) yes
C(10) S(8) C(6) 93.7(2) yes
C(4) C(3M) C(3) 39.7(5) yes
H(32) C(3M) C(3) 38.6(6) no
H(32) C(3M) C(4) 73.9(8) no
H(3MA) C(3M) C(3) 109.0(14) no
H(3MA) C(3M) C(4) 92.3(12) no
H(3MA) C(3M) H(32) 138.0(17) no
H(3MB) C(3M) C(3) 110.5(13) no
H(3MB) C(3M) C(4) 91.5(11) no
H(3MB) C(3M) H(32) 99.0(13) no
H(3MB) C(3M) H(3MA) 121.3(15) no
H(3MC) C(3M) C(3) 101.0(10) no
H(3MC) C(3M) C(4) 140.7(12) no
H(3MC) C(3M) H(32) 69.3(8) no
H(3MC) C(3M) H(3MA) 105.8(14) no
H(3MC) C(3M) H(3MB) 107.1(15) no
H(42) C(3M) C(3) 69.5(8) no
H(42) C(3M) C(4) 37.9(5) no
H(42) C(3M) H(32) 107.9(12) no
H(42) C(3M) H(3MA) 55.5(8) no
H(42) C(3M) H(3MB) 102.3(12) no
H(42) C(3M) H(3MC) 150.5(15) no
C(4) C(4M) C(3) 41.7(6) yes
H(41) C(4M) C(3) 72.7(10) no
H(41) C(4M) C(4) 38.7(6) no
H(4MA) C(4M) C(3) 97.2(11) no
H(4MA) C(4M) C(4) 128.0(15) no
H(4MA) C(4M) H(41) 114.8(16) no
H(4MB) C(4M) C(3) 141.8(16) no
H(4MB) C(4M) C(4) 122.6(14) no
H(4MB) C(4M) H(41) 117.0(13) no
H(4MB) C(4M) H(4MA) 109.3(16) no
H(4MC) C(4M) C(3) 42.7(7) no
H(4MC) C(4M) C(4) 70.4(10) no
H(4MC) C(4M) H(41) 108.8(15) no
H(4MC) C(4M) H(4MA) 101.7(12) no
H(4MC) C(4M) H(4MB) 103.4(15) no
H(8MA) C(8M) C(8) 114.5(10) no
H(8MB) C(8M) C(8) 119.0(9) no
H(8MB) C(8M) H(8MA) 110.5(9) no
H(8MC) C(8M) C(8) 104.8(8) no
H(8MC) C(8M) H(8MA) 101.9(8) no
H(8MC) C(8M) H(8MB) 103.7(9) no
H(31) H(3) C(3) 70.8(6) no
H(3) H(31) C(3) 72.1(6) no
S(2) H(32) C(3) 83.2(6) no
C(3M) H(32) C(3) 94.2(9) no
C(3M) H(32) S(2) 157.4(8) no
S(3) H(4) C(4) 80.4(7) no
H(42) H(4) C(4) 72.4(7) no
H(42) H(4) S(3) 140.50(10) no
C(4M) H(41) C(4) 95.1(11) no
C(3M) H(42) C(4) 92.3(8) no
H(4) H(42) C(4) 64.1(5) no
H(4) H(42) C(3M) 117.0(7) no
S(2) H(4MC) C(3) 79.2(4) no
C(4M) H(4MC) C(3) 96.6(10) no
C(4M) H(4MC) S(2) 169.7(8) no

loop_
_geom_bond_atom_site_label_1
_geom_bond_atom_site_label_2
_geom_bond_site_symmetry_1
_geom_bond_site_symmetry_2
_geom_bond_distance
_geom_bond_publ_flag
C(6) C(1) . . 1.342(7) yes
S(1) C(1) . . 1.746(5) yes
S(4) C(1) . . 1.749(5) yes
C(5) C(2) . . 1.329(8) yes
S(1) C(2) . . 1.753(6) yes
S(2) C(2) . . 1.750(7) yes
C(4) C(3) . . 1.232(11) yes
S(2) C(3) . . 1.785(10) yes
C(3M) C(3) . . 1.72(2) yes
H(3) C(3) . . 1.090(9) no
H(31) C(3) . . 1.082(10) no
H(32) C(3) . . 1.076(10) no
H(4MC) C(3) . . 1.223(12) no
S(3) C(4) . . 1.768(11) yes
C(4M) C(4) . . 1.64(2) yes
H(4) C(4) . . 1.089(10) no
H(41) C(4) . . 1.032(11) no
H(42) C(4) . . 1.155(14) no
S(3) C(5) . . 1.746(6) yes
S(4) C(5) . . 1.759(6) yes
S(5) C(6) . . 1.755(5) yes
S(8) C(6) . . 1.754(5) yes
C(10) C(7) . . 1.342(8) yes
S(5) C(7) . . 1.751(6) yes
S(6) C(7) . . 1.736(6) yes
C(9) C(8) . . 1.394(11) yes
S(6) C(8) . . 1.787(9) yes
C(8M) C(8) . . 1.415(13) yes
H(8) C(8) . . 1.176(10) no
S(7) C(9) . . 1.792(9) yes
H(91) C(9) . . 1.092(9) no
H(92) C(9) . . 1.103(11) no
S(7) C(10) . . 1.737(6) yes
S(8) C(10) . . 1.754(5) yes
H(32) S(2) . . 1.558(3) no
H(4MC) S(2) . . 1.549(2) no
H(4) S(3) . . 1.587(3) no
H(32) C(3M) . . 1.267(15) no
H(3MA) C(3M) . . 1.021(17) no
H(3MB) C(3M) . . 1.002(17) no
H(3MC) C(3M) . . 1.186(15) no
H(41) C(4M) . . 1.190(17) no
H(4MA) C(4M) . . 1.095(17) no
H(4MB) C(4M) . . 1.067(18) no
H(4MC) C(4M) . . 1.178(18) no
H(8MA) C(8M) . . 1.088(10) no
H(8MB) C(8M) . . 1.058(11) no
H(8MC) C(8M) . . 1.182(11) no
H(31) H(3) . . 0.691 no
H(42) H(4) . . 0.833 no

loop_
_geom_contact_atom_site_label_1
_geom_contact_atom_site_label_2
_geom_contact_distance
_geom_contact_site_symmetry_2
_geom_contact_publ_flag
S(3) S(2) 3.533(3) 1_655 no
S(4) S(2) 3.434(3) 1_655 no
S(7) S(6) 3.703(3) 1_655 no
S(5) S(8) 3.585(2) 3_655 no
S(1) S(5) 3.572(2) 3 no

loop_
_geom_torsion_atom_site_label_1
_geom_torsion_atom_site_label_2
_geom_torsion_atom_site_label_3
_geom_torsion_atom_site_label_4
_geom_torsion
_geom_torsion_publ_flag
S(1) C(1) C(6) S(5) 0.6(6) no
S(4) C(1) C(6) S(5) 179.3(3) no
S(1) C(1) C(6) S(8) -176.7(3) no
S(4) C(1) C(6) S(8) 2.0(6) no
C(6) C(1) S(1) C(2) -161.7(5) no
S(4) C(1) S(1) C(2) 19.4(3) no
C(6) C(1) S(4) C(5) 162.5(5) no
S(1) C(1) S(4) C(5) -18.6(3) no
S(1) C(2) C(5) S(3) -174.9(4) no
S(2) C(2) C(5) S(3) 1.6(10) no
S(1) C(2) C(5) S(4) 2.2(7) no
S(2) C(2) C(5) S(4) 178.6(4) no
C(5) C(2) S(1) C(1) -13.2(6) no
S(2) C(2) S(1) C(1) 169.9(4) no
C(5) C(2) S(2) C(3) -4.8(8) no
S(1) C(2) S(2) C(3) 171.7(4) no
S(2) C(3) C(4) S(3) -20.4(17) no
C(3M) C(3) C(4) S(3) 78.1(12) no
S(2) C(3) C(4) C(4M) 80.4(11) no
C(4) C(3) S(2) C(2) 13.8(11) no
C(3M) C(3) S(2) C(2) -70.5(8) no
C(3) C(4) S(3) C(5) 13.1(13) no
C(4M) C(4) S(3) C(5) -73.2(9) no
C(2) C(5) S(3) C(4) -2.8(8) no
S(4) C(5) S(3) C(4) -180.0(5) no
C(2) C(5) S(4) C(1) 10.0(6) no
S(3) C(5) S(4) C(1) -172.5(4) no
C(1) C(6) S(5) C(7) 162.2(4) no
S(8) C(6) S(5) C(7) -20.3(3) no
C(1) C(6) S(8) C(10) -162.1(4) no
S(5) C(6) S(8) C(10) 20.3(3) no
S(5) C(7) C(10) S(7) 174.7(3) no
S(6) C(7) C(10) S(7) 1.3(8) no
S(5) C(7) C(10) S(8) 0.2(6) no
S(6) C(7) C(10) S(8) -173.1(3) no
C(10) C(7) S(5) C(6) 12.1(5) no
S(6) C(7) S(5) C(6) -174.2(3) no
C(10) C(7) S(6) C(8) 39.8(6) no
S(5) C(7) S(6) C(8) -133.4(4) no
S(6) C(8) C(9) S(7) 17.1(11) no
C(8M) C(8) C(9) S(7) 163.1(7) no
C(9) C(8) S(6) C(7) -48.3(8) no
C(8M) C(8) S(6) C(7) 163.6(7) no
C(8) C(9) S(7) C(10) 24.9(8) no
C(7) C(10) S(7) C(9) -35.8(6) no
S(8) C(10) S(7) C(9) 138.6(4) no
C(7) C(10) S(8) C(6) -12.5(5) no
S(7) C(10) S(8) C(6) 172.6(3) no
